data_1556253
loop_
_publ_author_name
'Cuss\'o, Olaf'
'Garcia-Bosch, Isaac'
'Font, David'
'Ribas, Xavi'
'Lloret-Fillol, Julio'
'Costas, Miquel'

_publ_section_title
;
 Highly stereoselective epoxidation with H2O2 catalyzed by electron-rich
 aminopyridine manganese catalysts.
;
_journal_issue 24
_journal_name_full 'Organic letters'
_journal_page_first 6158
_journal_page_last 6161
_journal_paper_doi 10.1021/ol403018x
_journal_volume 15
_journal_year 2013
_chemical_absolute_configuration ad
_chemical_formula_moiety 'C26 H36 F6 Mn N6 O6 S2'
_chemical_formula_sum 'C26 H36 F6 Mn N6 O6 S2'
_chemical_formula_weight 761.67
_space_group_IT_number 4
_space_group_name_Hall 'P 2yb'
_space_group_name_H-M_alt 'P 1 21 1'
_symmetry_cell_setting monoclinic
_symmetry_space_group_name_H-M 'P 1 21 1'
_atom_sites_solution_hydrogens geom
_atom_sites_solution_primary direct
_atom_sites_solution_secondary difmap
_audit_creation_method SHELXL-97
_cell_angle_alpha 90.00
_cell_angle_beta 103.655(2)
_cell_angle_gamma 90.00
_cell_formula_units_Z 2
_cell_length_a 10.1618(2)
_cell_length_b 9.79637(18)
_cell_length_c 16.8542(4)
_cell_measurement_reflns_used 8381
_cell_measurement_temperature 150(2)
_cell_measurement_theta_max 72.9412
_cell_measurement_theta_min 4.4702
_cell_volume 1630.39(6)
_computing_cell_refinement
;
CrysAlisPro, Agilent Technologies,
Version 1.171.35.21c (release 23-05-2012 CrysAlis171 .NET)
(compiled May 23 2012,12:53:54)
;
_computing_data_collection
;
CrysAlisPro, Agilent Technologies,
Version 1.171.35.21c (release 23-05-2012 CrysAlis171 .NET)
(compiled May 23 2012,12:53:54)
;
_computing_data_reduction
;
CrysAlisPro, Agilent Technologies,
Version 1.171.35.21c (release 23-05-2012 CrysAlis171 .NET)
(compiled May 23 2012,12:53:54)
;
_computing_molecular_graphics Shelxtl
_computing_publication_material Shelxtl
_computing_structure_refinement 'SHELXL-97 (Sheldrick, 1997)'
_computing_structure_solution 'SHELXS-97 (Sheldrick, 1990)'
_diffrn_ambient_temperature 150(2)
_diffrn_detector_area_resol_mean 10.4051
_diffrn_measured_fraction_theta_full 0.983
_diffrn_measured_fraction_theta_max 0.983
_diffrn_measurement_device_type 'SuperNova, Dual, Cu at zero, Atlas'
_diffrn_measurement_method '\w scans'
_diffrn_radiation_monochromator graphite
_diffrn_radiation_source 'fine-focus sealed tube'
_diffrn_radiation_type CuK\a
_diffrn_radiation_wavelength 1.54184
_diffrn_reflns_av_R_equivalents 0.0390
_diffrn_reflns_av_sigmaI/netI 0.0389
_diffrn_reflns_limit_h_max 12
_diffrn_reflns_limit_h_min -12
_diffrn_reflns_limit_k_max 11
_diffrn_reflns_limit_k_min -12
_diffrn_reflns_limit_l_max 20
_diffrn_reflns_limit_l_min -20
_diffrn_reflns_number 16314
_diffrn_reflns_theta_full 73.13
_diffrn_reflns_theta_max 73.13
_diffrn_reflns_theta_min 4.48
_exptl_absorpt_coefficient_mu 5.244
_exptl_absorpt_correction_T_max 1.00000
_exptl_absorpt_correction_T_min 0.45954
_exptl_absorpt_correction_type multi-scan
_exptl_absorpt_process_details
;
CrysAlisPro, Agilent Technologies,
Version 1.171.35.21c (release 23-05-2012 CrysAlis171 .NET)
(compiled May 23 2012,12:53:54)
Empirical absorption correction using spherical harmonics,
 implemented in SCALE3 ABSPACK scaling algorithm.
;
_exptl_crystal_colour colorless
_exptl_crystal_density_diffrn 1.552
_exptl_crystal_density_method 'not measured'
_exptl_crystal_description fiber
_exptl_crystal_F_000 786
_exptl_crystal_size_max 0.4813
_exptl_crystal_size_mid 0.0418
_exptl_crystal_size_min 0.0228
_refine_diff_density_max 0.281
_refine_diff_density_min -0.418
_refine_diff_density_rms 0.056
_refine_ls_abs_structure_details 'Flack H D (1983), Acta Cryst. A39, 876-881'
_refine_ls_abs_structure_Flack -0.017(5)
_refine_ls_extinction_method none
_refine_ls_goodness_of_fit_ref 1.063
_refine_ls_hydrogen_treatment constr
_refine_ls_matrix_type full
_refine_ls_number_parameters 492
_refine_ls_number_reflns 5896
_refine_ls_number_restraints 7
_refine_ls_restrained_S_all 1.068
_refine_ls_R_factor_all 0.0566
_refine_ls_R_factor_gt 0.0519
_refine_ls_shift/su_max 0.006
_refine_ls_shift/su_mean 0.000
_refine_ls_structure_factor_coef Fsqd
_refine_ls_weighting_details 'calc w=1/[\s^2^(Fo^2^)+(0.0949P)^2^+0.4414P] where P=(Fo^2^+2Fc^2^)/3'
_refine_ls_weighting_scheme calc
_refine_ls_wR_factor_gt 0.1420
_refine_ls_wR_factor_ref 0.1467
_reflns_number_gt 5356
_reflns_number_total 5896
_reflns_threshold_expression >2sigma(I)
_cod_data_source_file ol403018x_si_001.cif
_cod_data_source_block ocnmebpbp
_cod_original_cell_volume 1630.38(6)
_cod_database_code 1556253

loop_
_symmetry_equiv_pos_as_xyz
'x, y, z'
'-x, y+1/2, -z'

loop_
_atom_site_label
_atom_site_type_symbol
_atom_site_fract_x
_atom_site_fract_y
_atom_site_fract_z
_atom_site_U_iso_or_equiv
_atom_site_adp_type
_atom_site_occupancy
_atom_site_symmetry_multiplicity
_atom_site_calc_flag
_atom_site_refinement_flags
_atom_site_disorder_assembly
_atom_site_disorder_group
Mn1 Mn 0.09677(5) 0.22476(7) 0.22768(4) 0.04426(18) Uani 1 1 d . A .
N1 N 0.2478(3) 0.3548(4) 0.3095(2) 0.0465(8) Uani 1 1 d . A .
C1 C 0.3606(4) 0.4091(5) 0.2930(3) 0.0456(9) Uani 1 1 d . . .
H1A H 0.3875 0.3762 0.2475 0.055 Uiso 1 1 calc R . .
O1 O 0.1019(4) 0.0467(4) 0.3056(3) 0.0717(10) Uani 1 1 d . . .
S1 S 0.1448(2) -0.0895(3) 0.33756(13) 0.0614(8) Uani 0.539(5) 1 d P A 1
O2 O 0.2808(14) -0.0395(19) 0.4212(9) 0.108(5) Uani 0.539(5) 1 d P A 1
O3 O 0.146(4) -0.218(3) 0.303(2) 0.228(17) Uani 0.539(5) 1 d P A 1
C25 C 0.0328(13) -0.080(2) 0.3865(12) 0.136(9) Uani 0.539(5) 1 d P A 1
F1 F 0.030(2) -0.0164(12) 0.4489(9) 0.168(9) Uani 0.539(5) 1 d P A 1
F2 F -0.087(2) -0.124(3) 0.3669(11) 0.153(9) Uani 0.539(5) 1 d P A 1
F3 F 0.054(3) -0.235(2) 0.4472(13) 0.126(8) Uani 0.539(5) 1 d P A 1
S1' S 0.1462(3) -0.0090(3) 0.39582(16) 0.0628(10) Uani 0.461(5) 1 d P A 2
O2' O 0.2686(15) -0.102(2) 0.3874(12) 0.113(6) Uani 0.461(5) 1 d P A 2
O3' O 0.074(2) 0.0431(15) 0.4565(7) 0.095(5) Uani 0.461(5) 1 d P A 2
C25' C 0.0457(16) -0.1603(15) 0.3785(8) 0.070(3) Uani 0.461(5) 1 d PU A 2
F1' F 0.070(2) -0.244(2) 0.4360(11) 0.083(5) Uani 0.461(5) 1 d P A 2
F2' F -0.078(2) -0.146(3) 0.3330(8) 0.121(8) Uani 0.461(5) 1 d P A 2
F3' F 0.096(2) -0.2209(17) 0.3041(11) 0.143(8) Uani 0.461(5) 1 d P A 2
S2 S 0.30080(9) 0.05443(11) 0.13058(7) 0.0474(2) Uani 1 1 d . A .
C2 C 0.4382(4) 0.5085(5) 0.3378(2) 0.0484(10) Uani 1 1 d . . .
H2A H 0.5144 0.5411 0.3223 0.058 Uiso 1 1 calc R . .
N2 N 0.4788(4) 0.6565(6) 0.4556(2) 0.0641(12) Uani 1 1 d . . .
N3 N -0.0207(3) 0.3335(4) 0.3106(2) 0.0464(8) Uani 1 1 d . . .
C3 C 0.4026(4) 0.5620(6) 0.4080(2) 0.0523(11) Uani 1 1 d . . .
F4 F 0.5258(3) -0.0770(4) 0.1902(2) 0.0807(10) Uani 1 1 d . A .
N4 N 0.0033(3) 0.4106(3) 0.14958(18) 0.0333(6) Uani 1 1 d . . .
C4 C 0.2824(4) 0.5084(6) 0.4244(3) 0.0551(12) Uani 1 1 d . A .
H4A H 0.2519 0.5406 0.4688 0.066 Uiso 1 1 calc R . .
O4 O 0.2491(3) 0.1801(3) 0.1581(2) 0.0550(8) Uani 1 1 d . . .
N5 N -0.0699(3) 0.1379(3) 0.1325(2) 0.0422(7) Uani 1 1 d . . .
C5 C 0.2097(4) 0.4081(6) 0.3746(2) 0.0522(11) Uani 1 1 d . . .
F5 F 0.4469(4) 0.0308(6) 0.2790(2) 0.1037(15) Uani 1 1 d . A .
C6 C 0.4498(6) 0.7020(9) 0.5316(3) 0.081(2) Uani 1 1 d . . .
H6A H 0.4329 0.6242 0.5624 0.121 Uiso 1 1 calc R . .
H6B H 0.3714 0.7599 0.5200 0.121 Uiso 1 1 calc R . .
H6C H 0.5260 0.7519 0.5627 0.121 Uiso 1 1 calc R . .
C7 C 0.5929(6) 0.7200(10) 0.4313(4) 0.095(2) Uani 1 1 d . . .
H7A H 0.5680 0.7403 0.3740 0.142 Uiso 1 1 calc R . .
H7B H 0.6686 0.6586 0.4423 0.142 Uiso 1 1 calc R . .
H7C H 0.6171 0.8029 0.4616 0.142 Uiso 1 1 calc R . .
O5 O 0.2267(4) -0.0654(4) 0.1412(3) 0.0664(9) Uani 1 1 d . . .
F6 F 0.5446(3) 0.1400(4) 0.1998(3) 0.0861(11) Uani 1 1 d . A .
N6 N -0.3980(3) 0.0206(4) -0.0561(2) 0.0472(8) Uani 1 1 d . . .
C8 C 0.0786(4) 0.3534(7) 0.3894(3) 0.0612(13) Uani 1 1 d . A .
H8A H 0.0951 0.2672 0.4183 0.073 Uiso 1 1 calc R . .
H8B H 0.0425 0.4172 0.4229 0.073 Uiso 1 1 calc R . .
O6 O 0.3365(3) 0.0677(4) 0.0543(2) 0.0590(8) Uani 1 1 d . . .
C9 C -0.1442(4) 0.2615(6) 0.3214(3) 0.0573(12) Uani 1 1 d . A .
H9A H -0.1210 0.1946 0.3649 0.069 Uiso 1 1 calc R . .
H9B H -0.1889 0.2152 0.2714 0.069 Uiso 1 1 calc R . .
C10 C -0.2357(5) 0.3709(7) 0.3429(4) 0.0720(16) Uani 1 1 d . . .
H10A H -0.3297 0.3514 0.3171 0.086 Uiso 1 1 calc R A .
H10B H -0.2258 0.3746 0.4016 0.086 Uiso 1 1 calc R . .
C11 C -0.1934(4) 0.5039(6) 0.3123(3) 0.0562(12) Uani 1 1 d . A .
H11A H -0.1671 0.5688 0.3567 0.067 Uiso 1 1 calc R . .
H11B H -0.2668 0.5427 0.2710 0.067 Uiso 1 1 calc R . .
C12 C -0.0706(4) 0.4687(5) 0.2755(3) 0.0431(9) Uani 1 1 d . A .
H12A H 0.0006 0.5372 0.2931 0.052 Uiso 1 1 calc R . .
C13 C -0.1111(3) 0.4646(4) 0.1825(2) 0.0369(8) Uani 1 1 d . A .
H13A H -0.1912 0.4067 0.1642 0.044 Uiso 1 1 calc R . .
C14 C -0.1402(4) 0.6103(4) 0.1458(3) 0.0424(8) Uani 1 1 d . . .
H14A H -0.2219 0.6107 0.1022 0.051 Uiso 1 1 calc R A .
H14B H -0.1513 0.6747 0.1875 0.051 Uiso 1 1 calc R . .
C15 C -0.0155(4) 0.6477(4) 0.1127(3) 0.0444(9) Uani 1 1 d . A .
H15A H -0.0383 0.6489 0.0534 0.053 Uiso 1 1 calc R . .
H15B H 0.0203 0.7362 0.1327 0.053 Uiso 1 1 calc R . .
C16 C 0.0857(3) 0.5343(4) 0.1455(2) 0.0379(8) Uani 1 1 d . A .
H16A H 0.1458 0.5194 0.1094 0.045 Uiso 1 1 calc R . .
H16B H 0.1398 0.5577 0.1993 0.045 Uiso 1 1 calc R . .
C17 C -0.0494(4) 0.3548(4) 0.0664(2) 0.0369(7) Uani 1 1 d . A .
H17A H 0.0251 0.3410 0.0404 0.044 Uiso 1 1 calc R . .
H17B H -0.1114 0.4200 0.0339 0.044 Uiso 1 1 calc R . .
C18 C -0.1218(3) 0.2215(4) 0.0689(2) 0.0363(7) Uani 1 1 d . A .
C19 C -0.2307(4) 0.1876(4) 0.0070(2) 0.0376(8) Uani 1 1 d . . .
H19A H -0.2634 0.2499 -0.0346 0.045 Uiso 1 1 calc R A .
C20 C -0.2939(4) 0.0582(4) 0.0060(3) 0.0417(8) Uani 1 1 d . A .
C21 C -0.2384(4) -0.0281(4) 0.0729(3) 0.0489(10) Uani 1 1 d . . .
H21A H -0.2753 -0.1141 0.0767 0.059 Uiso 1 1 calc R A .
C22 C -0.1302(4) 0.0160(4) 0.1315(3) 0.0508(10) Uani 1 1 d . A .
H22A H -0.0952 -0.0435 0.1743 0.061 Uiso 1 1 calc R . .
C23 C -0.4706(5) -0.1078(5) -0.0519(4) 0.0627(13) Uani 1 1 d . . .
H23A H -0.4077 -0.1824 -0.0439 0.094 Uiso 1 1 calc R . .
H23B H -0.5378 -0.1208 -0.1019 0.094 Uiso 1 1 calc R . .
H23C H -0.5138 -0.1040 -0.0071 0.094 Uiso 1 1 calc R . .
C24 C -0.4595(4) 0.1180(5) -0.1172(3) 0.0540(11) Uani 1 1 d . . .
H24A H -0.3918 0.1552 -0.1423 0.081 Uiso 1 1 calc R . .
H24B H -0.4994 0.1902 -0.0923 0.081 Uiso 1 1 calc R . .
H24C H -0.5283 0.0737 -0.1579 0.081 Uiso 1 1 calc R . .
C26 C 0.4628(5) 0.0364(6) 0.2044(3) 0.0616(13) Uani 1 1 d . . .

loop_
_atom_site_aniso_label
_atom_site_aniso_U_11
_atom_site_aniso_U_22
_atom_site_aniso_U_33
_atom_site_aniso_U_23
_atom_site_aniso_U_13
_atom_site_aniso_U_12
Mn1 0.0256(3) 0.0443(3) 0.0608(4) 0.0105(3) 0.0059(2) 0.0064(2)
N1 0.0251(13) 0.064(2) 0.0495(18) 0.0013(16) 0.0059(12) 0.0045(14)
C1 0.0254(15) 0.061(3) 0.051(2) -0.0028(19) 0.0090(14) 0.0053(16)
O1 0.066(2) 0.063(2) 0.089(3) 0.034(2) 0.0250(19) 0.0176(18)
S1 0.0637(13) 0.0726(17) 0.0497(12) 0.0198(11) 0.0169(9) 0.0209(11)
O2 0.073(6) 0.137(14) 0.099(9) 0.010(8) -0.006(6) -0.025(8)
O3 0.39(4) 0.103(15) 0.28(3) 0.007(14) 0.25(3) 0.093(18)
C25 0.050(6) 0.177(17) 0.158(14) -0.116(14) -0.025(7) 0.064(9)
F1 0.36(2) 0.073(8) 0.117(9) 0.010(7) 0.160(14) 0.041(11)
F2 0.124(12) 0.183(18) 0.162(17) 0.096(18) 0.055(13) -0.019(10)
F3 0.204(15) 0.111(11) 0.083(9) 0.041(7) 0.076(9) 0.052(10)
S1' 0.0692(18) 0.0641(18) 0.0474(14) 0.0025(11) -0.0015(11) 0.0048(13)
O2' 0.059(7) 0.111(13) 0.146(16) 0.022(10) -0.018(8) 0.005(8)
O3' 0.176(13) 0.072(9) 0.038(4) -0.003(5) 0.024(6) 0.058(9)
C25' 0.080(5) 0.055(5) 0.065(5) 0.026(4) -0.003(4) -0.005(4)
F1' 0.120(9) 0.077(10) 0.049(5) 0.027(5) 0.013(6) -0.035(9)
F2' 0.108(12) 0.149(13) 0.078(8) 0.054(9) -0.033(9) -0.070(11)
F3' 0.24(2) 0.068(8) 0.120(10) -0.069(8) 0.053(11) -0.038(11)
S2 0.0353(4) 0.0422(5) 0.0613(6) -0.0105(4) 0.0045(4) 0.0018(4)
C2 0.0276(16) 0.073(3) 0.044(2) -0.0059(19) 0.0066(14) 0.0038(17)
N2 0.0420(18) 0.099(3) 0.049(2) -0.020(2) 0.0046(15) 0.001(2)
N3 0.0237(13) 0.066(2) 0.0498(18) 0.0148(16) 0.0087(12) 0.0051(14)
C3 0.0307(17) 0.084(3) 0.0387(18) -0.006(2) 0.0005(14) 0.010(2)
F4 0.0597(18) 0.067(2) 0.107(3) -0.0099(18) 0.0042(17) 0.0260(16)
N4 0.0246(12) 0.0301(15) 0.0456(16) 0.0027(12) 0.0091(11) 0.0017(11)
C4 0.0333(18) 0.092(4) 0.0368(19) 0.000(2) 0.0027(15) 0.014(2)
O4 0.0339(13) 0.0489(18) 0.083(2) -0.0152(15) 0.0149(13) 0.0034(12)
N5 0.0308(14) 0.0323(17) 0.061(2) 0.0088(14) 0.0064(13) 0.0029(12)
C5 0.0258(16) 0.087(3) 0.043(2) 0.007(2) 0.0052(14) 0.0123(19)
F5 0.089(2) 0.148(4) 0.0621(19) -0.012(2) -0.0056(17) 0.035(3)
C6 0.064(3) 0.131(6) 0.044(2) -0.027(3) 0.004(2) -0.001(3)
C7 0.062(3) 0.144(7) 0.083(4) -0.057(5) 0.026(3) -0.034(4)
O5 0.0554(18) 0.055(2) 0.089(3) -0.0089(18) 0.0180(17) -0.0085(16)
F6 0.0405(14) 0.073(2) 0.132(3) -0.022(2) -0.0069(16) -0.0028(14)
N6 0.0327(15) 0.0388(19) 0.070(2) -0.0061(16) 0.0119(14) -0.0068(13)
C8 0.0288(18) 0.101(4) 0.053(2) 0.016(2) 0.0070(16) 0.007(2)
O6 0.0562(18) 0.063(2) 0.0570(17) -0.0094(16) 0.0131(14) 0.0050(16)
C9 0.0304(18) 0.074(3) 0.069(3) 0.024(2) 0.0145(18) 0.0007(18)
C10 0.045(2) 0.091(4) 0.091(4) 0.007(3) 0.038(3) -0.002(2)
C11 0.037(2) 0.079(3) 0.059(2) 0.007(2) 0.0246(18) 0.015(2)
C12 0.0267(15) 0.053(2) 0.051(2) 0.0033(17) 0.0123(14) 0.0078(15)
C13 0.0213(14) 0.040(2) 0.0502(19) 0.0057(15) 0.0101(13) 0.0054(13)
C14 0.0327(17) 0.040(2) 0.054(2) 0.0015(16) 0.0098(15) 0.0070(15)
C15 0.0355(17) 0.033(2) 0.065(2) 0.0035(17) 0.0123(16) 0.0008(15)
C16 0.0279(15) 0.0334(19) 0.053(2) 0.0001(16) 0.0114(14) -0.0004(13)
C17 0.0349(16) 0.0291(18) 0.0477(19) 0.0022(14) 0.0118(14) -0.0002(14)
C18 0.0270(14) 0.0294(17) 0.0540(19) 0.0017(16) 0.0126(13) 0.0036(15)
C19 0.0316(16) 0.028(2) 0.055(2) 0.0025(14) 0.0133(15) 0.0028(12)
C20 0.0297(16) 0.0336(19) 0.066(2) -0.0006(17) 0.0192(16) -0.0007(14)
C21 0.0397(19) 0.028(2) 0.079(3) 0.0070(18) 0.0152(19) -0.0028(15)
C22 0.042(2) 0.036(2) 0.074(3) 0.0121(19) 0.0113(19) 0.0015(16)
C23 0.042(2) 0.045(3) 0.104(4) -0.009(3) 0.021(2) -0.0138(19)
C24 0.038(2) 0.052(3) 0.069(3) -0.009(2) 0.0052(18) -0.0011(17)
C26 0.045(2) 0.067(3) 0.068(3) -0.012(2) 0.004(2) 0.014(2)

loop_
_atom_type_symbol
_atom_type_description
_atom_type_scat_dispersion_real
_atom_type_scat_dispersion_imag
_atom_type_scat_source
C C 0.0181 0.0091 'International Tables Vol C Tables 4.2.6.8 and 6.1.1.4'
H H 0.0000 0.0000 'International Tables Vol C Tables 4.2.6.8 and 6.1.1.4'
N N 0.0311 0.0180 'International Tables Vol C Tables 4.2.6.8 and 6.1.1.4'
O O 0.0492 0.0322 'International Tables Vol C Tables 4.2.6.8 and 6.1.1.4'
F F 0.0727 0.0534 'International Tables Vol C Tables 4.2.6.8 and 6.1.1.4'
S S 0.3331 0.5567 'International Tables Vol C Tables 4.2.6.8 and 6.1.1.4'
Mn Mn -0.5299 2.8052 'International Tables Vol C Tables 4.2.6.8 and 6.1.1.4'

loop_
_geom_angle_atom_site_label_1
_geom_angle_atom_site_label_2
_geom_angle_atom_site_label_3
_geom_angle
O1 Mn1 O4 104.08(14)
O1 Mn1 N1 99.85(16)
O4 Mn1 N1 88.55(12)
O1 Mn1 N5 91.99(15)
O4 Mn1 N5 92.97(13)
N1 Mn1 N5 167.33(13)
O1 Mn1 N3 86.94(15)
O4 Mn1 N3 161.52(13)
N1 Mn1 N3 74.80(13)
N5 Mn1 N3 101.55(12)
O1 Mn1 N4 157.15(12)
O4 Mn1 N4 95.69(12)
N1 Mn1 N4 91.89(12)
N5 Mn1 N4 75.45(11)
N3 Mn1 N4 77.25(12)
C5 N1 C1 115.8(4)
C5 N1 Mn1 116.1(3)
C1 N1 Mn1 126.6(3)
N1 C1 C2 125.1(4)
N1 C1 H1A 117.5
C2 C1 H1A 117.5
S1 O1 S1' 48.62(19)
S1 O1 Mn1 156.0(3)
S1' O1 Mn1 145.0(3)
O3 S1 O1 134.5(15)
O3 S1 C25 111.2(15)
O1 S1 C25 87.0(9)
O3 S1 O2 119.7(17)
O1 S1 O2 98.5(6)
C25 S1 O2 95.2(7)
F1 C25 F2 101(2)
F1 C25 S1 130.8(18)
F2 C25 S1 128.3(15)
F1 C25 F3 88.0(17)
F2 C25 F3 81(2)
S1 C25 F3 103.8(11)
O3' S1' O2' 142.2(9)
O3' S1' O1 118.1(5)
O2' S1' O1 99.5(8)
O3' S1' C25' 92.4(10)
O2' S1' C25' 86.6(9)
O1 S1' C25' 96.2(4)
F1' C25' F2' 120.5(16)
F1' C25' F3' 109.1(19)
F2' C25' F3' 91.1(16)
F1' C25' S1' 114.7(11)
F2' C25' S1' 116.0(14)
F3' C25' S1' 99.4(10)
O6 S2 O5 116.3(2)
O6 S2 O4 113.5(2)
O5 S2 O4 114.5(2)
O6 S2 C26 104.1(2)
O5 S2 C26 104.7(3)
O4 S2 C26 101.6(2)
C1 C2 C3 119.9(4)
C1 C2 H2A 120.0
C3 C2 H2A 120.0
C3 N2 C6 122.1(5)
C3 N2 C7 120.7(4)
C6 N2 C7 117.2(5)
C8 N3 C9 111.6(4)
C8 N3 C12 109.6(4)
C9 N3 C12 104.6(3)
C8 N3 Mn1 105.4(3)
C9 N3 Mn1 115.4(3)
C12 N3 Mn1 110.3(2)
N2 C3 C4 122.8(4)
N2 C3 C2 121.9(4)
C4 C3 C2 115.3(4)
C17 N4 C16 109.8(3)
C17 N4 C13 110.0(3)
C16 N4 C13 103.0(3)
C17 N4 Mn1 104.8(2)
C16 N4 Mn1 120.5(2)
C13 N4 Mn1 108.5(2)
C5 C4 C3 120.4(4)
C5 C4 H4A 119.8
C3 C4 H4A 119.8
S2 O4 Mn1 133.7(2)
C22 N5 C18 116.0(4)
C22 N5 Mn1 128.5(3)
C18 N5 Mn1 115.5(3)
N1 C5 C4 123.5(4)
N1 C5 C8 115.5(4)
C4 C5 C8 121.0(4)
N2 C6 H6A 109.5
N2 C6 H6B 109.5
H6A C6 H6B 109.5
N2 C6 H6C 109.5
H6A C6 H6C 109.5
H6B C6 H6C 109.5
N2 C7 H7A 109.5
N2 C7 H7B 109.5
H7A C7 H7B 109.5
N2 C7 H7C 109.5
H7A C7 H7C 109.5
H7B C7 H7C 109.5
C20 N6 C24 120.2(4)
C20 N6 C23 120.4(4)
C24 N6 C23 117.7(4)
N3 C8 C5 109.9(4)
N3 C8 H8A 109.7
C5 C8 H8A 109.7
N3 C8 H8B 109.7
C5 C8 H8B 109.7
H8A C8 H8B 108.2
N3 C9 C10 106.1(4)
N3 C9 H9A 110.5
C10 C9 H9A 110.5
N3 C9 H9B 110.5
C10 C9 H9B 110.5
H9A C9 H9B 108.7
C11 C10 C9 106.8(4)
C11 C10 H10A 110.4
C9 C10 H10A 110.4
C11 C10 H10B 110.4
C9 C10 H10B 110.4
H10A C10 H10B 108.6
C10 C11 C12 105.5(4)
C10 C11 H11A 110.7
C12 C11 H11A 110.7
C10 C11 H11B 110.6
C12 C11 H11B 110.7
H11A C11 H11B 108.8
N3 C12 C13 111.6(3)
N3 C12 C11 105.5(3)
C13 C12 C11 111.7(3)
N3 C12 H12A 109.3
C13 C12 H12A 109.3
C11 C12 H12A 109.3
N4 C13 C12 110.2(3)
N4 C13 C14 105.6(3)
C12 C13 C14 111.3(3)
N4 C13 H13A 109.9
C12 C13 H13A 109.9
C14 C13 H13A 109.9
C15 C14 C13 105.4(3)
C15 C14 H14A 110.7
C13 C14 H14A 110.7
C15 C14 H14B 110.7
C13 C14 H14B 110.7
H14A C14 H14B 108.8
C16 C15 C14 103.6(3)
C16 C15 H15A 111.0
C14 C15 H15A 111.0
C16 C15 H15B 111.0
C14 C15 H15B 111.0
H15A C15 H15B 109.0
N4 C16 C15 105.8(3)
N4 C16 H16A 110.6
C15 C16 H16A 110.6
N4 C16 H16B 110.6
C15 C16 H16B 110.6
H16A C16 H16B 108.7
N4 C17 C18 111.3(3)
N4 C17 H17A 109.4
C18 C17 H17A 109.4
N4 C17 H17B 109.4
C18 C17 H17B 109.4
H17A C17 H17B 108.0
N5 C18 C19 123.4(4)
N5 C18 C17 116.5(3)
C19 C18 C17 120.0(3)
C18 C19 C20 120.5(4)
C18 C19 H19A 119.8
C20 C19 H19A 119.8
N6 C20 C21 123.1(4)
N6 C20 C19 121.4(4)
C21 C20 C19 115.5(4)
C22 C21 C20 119.3(4)
C22 C21 H21A 120.4
C20 C21 H21A 120.4
N5 C22 C21 125.4(4)
N5 C22 H22A 117.3
C21 C22 H22A 117.3
N6 C23 H23A 109.5
N6 C23 H23B 109.5
H23A C23 H23B 109.5
N6 C23 H23C 109.5
H23A C23 H23C 109.5
H23B C23 H23C 109.5
N6 C24 H24A 109.5
N6 C24 H24B 109.5
H24A C24 H24B 109.5
N6 C24 H24C 109.5
H24A C24 H24C 109.5
H24B C24 H24C 109.5
F5 C26 F6 108.1(5)
F5 C26 F4 108.1(5)
F6 C26 F4 107.1(4)
F5 C26 S2 111.3(4)
F6 C26 S2 111.3(4)
F4 C26 S2 110.7(4)

loop_
_geom_bond_atom_site_label_1
_geom_bond_atom_site_label_2
_geom_bond_distance
Mn1 O1 2.177(4)
Mn1 O4 2.195(3)
Mn1 N1 2.210(4)
Mn1 N5 2.210(3)
Mn1 N3 2.301(4)
Mn1 N4 2.315(3)
N1 C5 1.351(6)
N1 C1 1.351(5)
C1 C2 1.363(6)
C1 H1A 0.9300
O1 S1 1.466(4)
O1 S1' 1.577(4)
S1 O3 1.39(2)
S1 C25 1.558(18)
S1 O2 1.793(13)
C25 F1 1.227(18)
C25 F2 1.26(3)
C25 F3 1.82(4)
S1' O3' 1.481(16)
S1' O2' 1.572(18)
S1' C25' 1.785(14)
C25' F1' 1.25(2)
C25' F2' 1.32(2)
C25' F3' 1.58(2)
S2 O6 1.422(4)
S2 O5 1.428(4)
S2 O4 1.457(3)
S2 C26 1.823(5)
C2 C3 1.417(6)
C2 H2A 0.9300
N2 C3 1.344(7)
N2 C6 1.450(6)
N2 C7 1.457(8)
N3 C8 1.479(6)
N3 C9 1.488(5)
N3 C12 1.490(6)
C3 C4 1.416(7)
F4 C26 1.332(6)
N4 C17 1.483(5)
N4 C16 1.484(5)
N4 C13 1.497(4)
C4 C5 1.386(8)
C4 H4A 0.9300
N5 C22 1.340(6)
N5 C18 1.353(5)
C5 C8 1.511(6)
F5 C26 1.306(7)
C6 H6A 0.9600
C6 H6B 0.9600
C6 H6C 0.9600
C7 H7A 0.9600
C7 H7B 0.9600
C7 H7C 0.9600
F6 C26 1.325(7)
N6 C20 1.352(5)
N6 C24 1.434(6)
N6 C23 1.469(6)
C8 H8A 0.9700
C8 H8B 0.9700
C9 C10 1.518(8)
C9 H9A 0.9700
C9 H9B 0.9700
C10 C11 1.501(8)
C10 H10A 0.9700
C10 H10B 0.9700
C11 C12 1.558(5)
C11 H11A 0.9700
C11 H11B 0.9700
C12 C13 1.524(5)
C12 H12A 0.9800
C13 C14 1.556(5)
C13 H13A 0.9800
C14 C15 1.545(5)
C14 H14A 0.9700
C14 H14B 0.9700
C15 C16 1.527(5)
C15 H15A 0.9700
C15 H15B 0.9700
C16 H16A 0.9700
C16 H16B 0.9700
C17 C18 1.504(5)
C17 H17A 0.9700
C17 H17B 0.9700
C18 C19 1.370(5)
C19 C20 1.420(5)
C19 H19A 0.9300
C20 C21 1.415(6)
C21 C22 1.363(7)
C21 H21A 0.9300
C22 H22A 0.9300
C23 H23A 0.9600
C23 H23B 0.9600
C23 H23C 0.9600
C24 H24A 0.9600
C24 H24B 0.9600
C24 H24C 0.9600

loop_
_geom_torsion_atom_site_label_1
_geom_torsion_atom_site_label_2
_geom_torsion_atom_site_label_3
_geom_torsion_atom_site_label_4
_geom_torsion
O1 Mn1 N1 C5 -71.3(4)
O4 Mn1 N1 C5 -175.3(3)
N5 Mn1 N1 C5 87.6(7)
N3 Mn1 N1 C5 12.8(3)
N4 Mn1 N1 C5 89.1(3)
O1 Mn1 N1 C1 123.6(4)
O4 Mn1 N1 C1 19.5(4)
N5 Mn1 N1 C1 -77.6(7)
N3 Mn1 N1 C1 -152.4(4)
N4 Mn1 N1 C1 -76.1(4)
C5 N1 C1 C2 1.9(7)
Mn1 N1 C1 C2 167.2(3)
O4 Mn1 O1 S1 -4.3(8)
N1 Mn1 O1 S1 -95.3(8)
N5 Mn1 O1 S1 89.3(8)
N3 Mn1 O1 S1 -169.3(8)
N4 Mn1 O1 S1 144.9(6)
O4 Mn1 O1 S1' 107.8(4)
N1 Mn1 O1 S1' 16.8(5)
N5 Mn1 O1 S1' -158.6(4)
N3 Mn1 O1 S1' -57.1(4)
N4 Mn1 O1 S1' -103.0(5)
S1' O1 S1 O3 170.6(19)
Mn1 O1 S1 O3 -54(2)
S1' O1 S1 C25 53.5(5)
Mn1 O1 S1 C25 -171.6(9)
S1' O1 S1 O2 -41.3(6)
Mn1 O1 S1 O2 93.6(9)
O3 S1 C25 F1 146(3)
O1 S1 C25 F1 -77(2)
O2 S1 C25 F1 22(3)
O3 S1 C25 F2 -42(3)
O1 S1 C25 F2 95(3)
O2 S1 C25 F2 -167(3)
O3 S1 C25 F3 47(2)
O1 S1 C25 F3 -176.1(10)
O2 S1 C25 F3 -77.8(12)
S1 O1 S1' O3' -142.3(9)
Mn1 O1 S1' O3' 67.8(10)
S1 O1 S1' O2' 41.3(7)
Mn1 O1 S1' O2' -108.6(8)
S1 O1 S1' C25' -46.3(6)
Mn1 O1 S1' C25' 163.9(7)
O3' S1' C25' F1' -71.6(19)
O2' S1' C25' F1' 71(2)
O1 S1' C25' F1' 169.8(18)
O3' S1' C25' F2' 76.3(16)
O2' S1' C25' F2' -141.5(17)
O1 S1' C25' F2' -42.3(16)
O3' S1' C25' F3' 172.2(12)
O2' S1' C25' F3' -45.6(13)
O1 S1' C25' F3' 53.6(11)
N1 C1 C2 C3 0.3(7)
O1 Mn1 N3 C8 69.6(3)
O4 Mn1 N3 C8 -57.9(5)
N1 Mn1 N3 C8 -31.5(3)
N5 Mn1 N3 C8 161.0(3)
N4 Mn1 N3 C8 -127.0(3)
O1 Mn1 N3 C9 -54.0(3)
O4 Mn1 N3 C9 178.5(4)
N1 Mn1 N3 C9 -155.1(3)
N5 Mn1 N3 C9 37.4(3)
N4 Mn1 N3 C9 109.4(3)
O1 Mn1 N3 C12 -172.2(3)
O4 Mn1 N3 C12 60.3(5)
N1 Mn1 N3 C12 86.7(3)
N5 Mn1 N3 C12 -80.8(3)
N4 Mn1 N3 C12 -8.9(2)
C6 N2 C3 C4 5.5(8)
C7 N2 C3 C4 -172.9(6)
C6 N2 C3 C2 -174.0(5)
C7 N2 C3 C2 7.5(8)
C1 C2 C3 N2 177.6(5)
C1 C2 C3 C4 -2.0(7)
O1 Mn1 N4 C17 -88.7(4)
O4 Mn1 N4 C17 61.3(2)
N1 Mn1 N4 C17 150.1(2)
N5 Mn1 N4 C17 -30.3(2)
N3 Mn1 N4 C17 -136.0(2)
O1 Mn1 N4 C16 147.0(4)
O4 Mn1 N4 C16 -63.0(3)
N1 Mn1 N4 C16 25.7(3)
N5 Mn1 N4 C16 -154.6(3)
N3 Mn1 N4 C16 99.7(3)
O1 Mn1 N4 C13 28.8(5)
O4 Mn1 N4 C13 178.8(2)
N1 Mn1 N4 C13 -92.4(2)
N5 Mn1 N4 C13 87.2(2)
N3 Mn1 N4 C13 -18.5(2)
N2 C3 C4 C5 -178.1(5)
C2 C3 C4 C5 1.5(7)
O6 S2 O4 Mn1 146.4(3)
O5 S2 O4 Mn1 9.6(4)
C26 S2 O4 Mn1 -102.5(3)
O1 Mn1 O4 S2 29.1(3)
N1 Mn1 O4 S2 128.9(3)
N5 Mn1 O4 S2 -63.7(3)
N3 Mn1 O4 S2 154.3(3)
N4 Mn1 O4 S2 -139.3(3)
O1 Mn1 N5 C22 -2.3(4)
O4 Mn1 N5 C22 101.9(4)
N1 Mn1 N5 C22 -161.5(5)
N3 Mn1 N5 C22 -89.6(4)
N4 Mn1 N5 C22 -163.0(4)
O1 Mn1 N5 C18 174.3(3)
O4 Mn1 N5 C18 -81.5(3)
N1 Mn1 N5 C18 15.1(8)
N3 Mn1 N5 C18 87.0(3)
N4 Mn1 N5 C18 13.6(2)
C1 N1 C5 C4 -2.5(7)
Mn1 N1 C5 C4 -169.3(4)
C1 N1 C5 C8 176.1(4)
Mn1 N1 C5 C8 9.3(5)
C3 C4 C5 N1 0.8(7)
C3 C4 C5 C8 -177.8(4)
C9 N3 C8 C5 171.9(4)
C12 N3 C8 C5 -72.7(5)
Mn1 N3 C8 C5 46.0(5)
N1 C5 C8 N3 -38.9(6)
C4 C5 C8 N3 139.8(5)
C8 N3 C9 C10 84.6(5)
C12 N3 C9 C10 -33.8(5)
Mn1 N3 C9 C10 -155.2(3)
N3 C9 C10 C11 22.1(6)
C9 C10 C11 C12 -2.2(6)
C8 N3 C12 C13 150.8(3)
C9 N3 C12 C13 -89.4(4)
Mn1 N3 C12 C13 35.3(3)
C8 N3 C12 C11 -87.7(4)
C9 N3 C12 C11 32.1(5)
Mn1 N3 C12 C11 156.8(3)
C10 C11 C12 N3 -18.4(5)
C10 C11 C12 C13 103.1(5)
C17 N4 C13 C12 157.4(3)
C16 N4 C13 C12 -85.6(4)
Mn1 N4 C13 C12 43.2(3)
C17 N4 C13 C14 -82.3(3)
C16 N4 C13 C14 34.7(4)
Mn1 N4 C13 C14 163.6(2)
N3 C12 C13 N4 -53.8(4)
C11 C12 C13 N4 -171.6(4)
N3 C12 C13 C14 -170.6(3)
C11 C12 C13 C14 71.5(4)
N4 C13 C14 C15 -15.2(4)
C12 C13 C14 C15 104.5(4)
C13 C14 C15 C16 -9.7(4)
C17 N4 C16 C15 75.3(4)
C13 N4 C16 C15 -41.8(4)
Mn1 N4 C16 C15 -162.7(2)
C14 C15 C16 N4 31.8(4)
C16 N4 C17 C18 174.3(3)
C13 N4 C17 C18 -73.0(4)
Mn1 N4 C17 C18 43.4(3)
C22 N5 C18 C19 1.1(5)
Mn1 N5 C18 C19 -176.0(3)
C22 N5 C18 C17 -176.0(3)
Mn1 N5 C18 C17 6.9(4)
N4 C17 C18 N5 -36.0(4)
N4 C17 C18 C19 146.7(3)
N5 C18 C19 C20 -1.4(5)
C17 C18 C19 C20 175.7(3)
C24 N6 C20 C21 173.0(4)
C23 N6 C20 C21 7.8(6)
C24 N6 C20 C19 -8.6(6)
C23 N6 C20 C19 -173.8(4)
C18 C19 C20 N6 -177.4(3)
C18 C19 C20 C21 1.2(5)
N6 C20 C21 C22 177.6(4)
C19 C20 C21 C22 -0.9(6)
C18 N5 C22 C21 -0.8(7)
Mn1 N5 C22 C21 175.8(4)
C20 C21 C22 N5 0.7(7)
O6 S2 C26 F5 176.4(4)
O5 S2 C26 F5 -61.1(5)
O4 S2 C26 F5 58.3(5)
O6 S2 C26 F6 55.7(4)
O5 S2 C26 F6 178.2(4)
O4 S2 C26 F6 -62.3(4)
O6 S2 C26 F4 -63.3(5)
O5 S2 C26 F4 59.2(5)
O4 S2 C26 F4 178.6(4)
